data_2206008
loop_
_publ_author_name
'Draffin, Scott P.'
'Duggan, Peter J.'
'Fallon, Gary D.'
'Tyndall, Edward M.'

_publ_section_title
<i>O</i>^1^,<i>O</i>^2^:<i>O</i>^3^,<i>O</i>^5^-Bis(phenylboranediyl)-\a-<small>D</small>-glucofuranose
_journal_issue 6
_journal_name_full 'Acta Crystallographica Section E'
_journal_page_first o1733
_journal_page_last o1735
_journal_paper_doi 10.1107/S1600536805014480
_journal_volume 61
_journal_year 2005
_chemical_formula_iupac 'C18 H18 B2 O6'
_chemical_formula_moiety 'C18 H18 B2 O6'
_chemical_formula_sum 'C18 H18 B2 O6'
_chemical_formula_weight 351.94
_chemical_name_systematic
;
O^1^,O^2^:O^3^,O^5^-Bis(phenylboranediyl)-\a-D-glucofuranose
;
_space_group_IT_number 19
_symmetry_cell_setting orthorhombic
_symmetry_space_group_name_Hall 'P 2ac 2ab'
_symmetry_space_group_name_H-M 'P 21 21 21'
_cell_angle_alpha 90
_cell_angle_beta 90
_cell_angle_gamma 90
_cell_formula_units_Z 4
_cell_length_a 10.27060(10)
_cell_length_b 12.5577(2)
_cell_length_c 13.3708(2)
_cell_measurement_reflns_used 24578
_cell_measurement_temperature 123(2)
_cell_measurement_theta_max 28.2
_cell_measurement_theta_min 3.6
_cell_volume 1724.50(4)
_computing_cell_refinement 'SCALEPACK (Otwinowski & Minor, 1997)'
_computing_data_collection 'COLLECT (Nonius, 2000)'
_computing_data_reduction 'SCALEPACK and DENZO (Otwinowski & Minor 1997)'
_computing_molecular_graphics 'ORTEP-3 for Windows (Farrugia, 1997)'
_computing_publication_material 'WinGX (Farrugia, 1999)'
_computing_structure_refinement 'SHELXL97 (Sheldrick, 1997)'
_computing_structure_solution 'SHELXS97 (Sheldrick, 1997)'
_diffrn_measured_fraction_theta_full 0.996
_diffrn_measured_fraction_theta_max 0.994
_diffrn_measurement_device '95mm CCD camera on \k-goniostat'
_diffrn_measurement_device_type 'Nonius KappaCCD area-detector'
_diffrn_measurement_method 'CCD rotation images, thick slices'
_diffrn_radiation_type MoK\a
_diffrn_radiation_wavelength 0.71073
_diffrn_reflns_av_R_equivalents 0.039
_diffrn_reflns_limit_h_max 13
_diffrn_reflns_limit_h_min -12
_diffrn_reflns_limit_k_max 16
_diffrn_reflns_limit_k_min -16
_diffrn_reflns_limit_l_max 17
_diffrn_reflns_limit_l_min -17
_diffrn_reflns_number 24578
_diffrn_reflns_theta_full 27.5
_diffrn_reflns_theta_max 28.2
_diffrn_reflns_theta_min 3.58
_diffrn_standards_decay_% <0.1
_diffrn_standards_number 0
_exptl_absorpt_coefficient_mu 0.099
_exptl_absorpt_correction_type none
_exptl_crystal_colour colourless
_exptl_crystal_density_diffrn 1.356
_exptl_crystal_density_method 'not measured'
_exptl_crystal_description prismatic
_exptl_crystal_F_000 736
_exptl_crystal_size_max 0.31
_exptl_crystal_size_mid 0.27
_exptl_crystal_size_min 0.24
_refine_diff_density_max 0.202
_refine_diff_density_min -0.188
_refine_ls_extinction_method none
_refine_ls_goodness_of_fit_ref 1.067
_refine_ls_hydrogen_treatment constr
_refine_ls_matrix_type full
_refine_ls_number_parameters 236
_refine_ls_number_reflns 2400
_refine_ls_number_restraints 0
_refine_ls_restrained_S_all 1.067
_refine_ls_R_factor_gt 0.0318
_refine_ls_shift/su_max 0
_refine_ls_structure_factor_coef Fsqd
_refine_ls_weighting_details 'calc w = 1/[\s^2^(Fo^2^)+(0.0297P)^2^+0.427P] where P = (Fo^2^+2Fc^2^)/3'
_refine_ls_weighting_scheme calc
_refine_ls_wR_factor_ref 0.07
_reflns_number_gt 2188
_reflns_number_total 2400
_reflns_threshold_expression I>2\s(I)
_cod_data_source_file lh6421.cif
_cod_data_source_block I
_cod_database_code 2206008
_cod_database_fobs_code 2206008

loop_
_symmetry_equiv_pos_as_xyz
'x, y, z'
'-x+1/2, -y, z+1/2'
'x+1/2, -y+1/2, -z'
'-x, y+1/2, -z+1/2'

loop_
_atom_site_label
_atom_site_fract_x
_atom_site_fract_y
_atom_site_fract_z
_atom_site_U_iso_or_equiv
_atom_site_adp_type
_atom_site_calc_flag
_atom_site_refinement_flags
_atom_site_occupancy
_atom_site_type_symbol
C1 0.14693(15) 0.14507(12) -0.01045(12) 0.0166(3) Uani d . 1 C
H1 0.1248 0.0804 0.0297 0.02 Uiso calc R 1 H
C2 0.26059(15) 0.12096(12) -0.07984(12) 0.0167(3) Uani d . 1 C
H2 0.3282 0.0763 -0.046 0.02 Uiso calc R 1 H
C3 0.19578(16) 0.06149(13) -0.16529(13) 0.0180(3) Uani d . 1 C
H3 0.2409 0.0735 -0.2306 0.022 Uiso calc R 1 H
C4 0.05455(16) 0.10426(13) -0.16576(13) 0.0200(3) Uani d . 1 C
H4 0.0359 0.1455 -0.2281 0.024 Uiso calc R 1 H
C5 0.16591(16) 0.23996(13) 0.05853(12) 0.0180(3) Uani d . 1 C
H5 0.078 0.2621 0.0831 0.022 Uiso calc R 1 H
C6 0.24867(17) 0.21358(14) 0.14948(13) 0.0223(4) Uani d . 1 C
H6A 0.2679 0.2802 0.1863 0.027 Uiso calc R 1 H
H6B 0.1983 0.1666 0.1946 0.027 Uiso calc R 1 H
C7 0.35669(15) 0.41226(12) -0.13139(12) 0.0169(3) Uani d . 1 C
C8 0.36261(16) 0.51173(13) -0.08414(13) 0.0208(3) Uani d . 1 C
H8 0.3263 0.5201 -0.0193 0.025 Uiso calc R 1 H
C9 0.42094(17) 0.59859(14) -0.13096(14) 0.0241(4) Uani d . 1 C
H9 0.4252 0.6653 -0.0976 0.029 Uiso calc R 1 H
C10 0.47257(18) 0.58772(14) -0.22585(15) 0.0259(4) Uani d . 1 C
H10 0.5115 0.6472 -0.258 0.031 Uiso calc R 1 H
C11 0.46770(18) 0.48998(15) -0.27432(14) 0.0267(4) Uani d . 1 C
H11 0.5031 0.4826 -0.3396 0.032 Uiso calc R 1 H
C12 0.41083(16) 0.40307(14) -0.22705(13) 0.0220(4) Uani d . 1 C
H12 0.4087 0.3362 -0.2603 0.026 Uiso calc R 1 H
C13 -0.00195(17) -0.18707(14) -0.12055(13) 0.0205(3) Uani d . 1 C
C14 0.07931(19) -0.27313(14) -0.09803(13) 0.0247(4) Uani d . 1 C
H14 0.171 -0.2635 -0.0972 0.03 Uiso calc R 1 H
C15 0.0270(2) -0.37260(16) -0.07681(15) 0.0345(5) Uani d . 1 C
H15 0.0829 -0.4307 -0.0616 0.041 Uiso calc R 1 H
C16 -0.1069(2) -0.38711(17) -0.07788(15) 0.0361(5) Uani d . 1 C
H16 -0.1424 -0.4553 -0.0639 0.043 Uiso calc R 1 H
C17 -0.1889(2) -0.30277(17) -0.09925(14) 0.0310(4) Uani d . 1 C
H17 -0.2806 -0.3128 -0.0989 0.037 Uiso calc R 1 H
C18 -0.13688(18) -0.20344(15) -0.12116(14) 0.0253(4) Uani d . 1 C
H18 -0.1934 -0.1459 -0.1367 0.03 Uiso calc R 1 H
B1 0.29360(17) 0.31387(15) -0.07848(15) 0.0173(4) Uani d . 1 B
B2 0.05300(19) -0.07408(15) -0.14222(14) 0.0197(4) Uani d . 1 B
O1 0.04146(11) 0.16916(9) -0.07939(9) 0.0192(3) Uani d . 1 O
O2 0.22096(11) 0.32876(9) 0.00524(9) 0.0191(3) Uani d . 1 O
O3 0.31547(11) 0.21631(9) -0.12089(9) 0.0187(3) Uani d . 1 O
O4 -0.02558(12) 0.01235(9) -0.15888(9) 0.0225(3) Uani d . 1 O
O5 0.18344(11) -0.04988(9) -0.14170(9) 0.0196(3) Uani d . 1 O
O6 0.36827(12) 0.16243(9) 0.12446(10) 0.0237(3) Uani d . 1 O
H6 0.4213 0.2079 0.1029 0.036 Uiso calc R 1 H

loop_
_atom_site_aniso_label
_atom_site_aniso_U_11
_atom_site_aniso_U_22
_atom_site_aniso_U_33
_atom_site_aniso_U_12
_atom_site_aniso_U_13
_atom_site_aniso_U_23
C1 0.0139(8) 0.0158(7) 0.0201(8) -0.0002(6) -0.0002(6) 0.0026(6)
C2 0.0161(7) 0.0128(7) 0.0213(8) -0.0011(6) 0.0015(7) 0.0023(6)
C3 0.0196(8) 0.0147(7) 0.0197(8) 0.0000(6) 0.0011(7) 0.0017(6)
C4 0.0219(8) 0.0182(8) 0.0198(8) 0.0003(7) -0.0016(7) 0.0001(7)
C5 0.0178(8) 0.0170(8) 0.0191(8) -0.0025(6) 0.0043(7) 0.0010(7)
C6 0.0220(9) 0.0260(9) 0.0189(8) -0.0042(7) 0.0017(7) 0.0006(7)
C7 0.0148(7) 0.0161(7) 0.0197(8) -0.0002(6) -0.0024(6) 0.0033(6)
C8 0.0207(8) 0.0206(8) 0.0209(8) -0.0010(7) 0.0003(7) 0.0015(7)
C9 0.0252(9) 0.0165(8) 0.0305(9) -0.0022(7) -0.0033(8) 0.0011(7)
C10 0.0255(9) 0.0220(8) 0.0301(9) -0.0056(7) -0.0007(8) 0.0107(7)
C11 0.0295(10) 0.0294(9) 0.0213(9) -0.0047(8) 0.0055(7) 0.0060(8)
C12 0.0222(9) 0.0199(8) 0.0240(8) -0.0016(7) 0.0001(7) -0.0001(7)
C13 0.0232(9) 0.0204(8) 0.0178(8) -0.0034(7) -0.0004(7) -0.0039(7)
C14 0.0291(9) 0.0237(9) 0.0212(8) -0.0023(7) -0.0053(8) 0.0002(7)
C15 0.0486(12) 0.0253(10) 0.0297(10) -0.0036(9) -0.0094(9) 0.0089(8)
C16 0.0532(13) 0.0312(11) 0.0240(9) -0.0192(10) 0.0002(9) 0.0066(9)
C17 0.0311(10) 0.0386(11) 0.0234(9) -0.0157(9) 0.0049(8) -0.0069(8)
C18 0.0255(9) 0.0262(9) 0.0243(9) -0.0031(7) 0.0014(8) -0.0081(8)
B1 0.0145(8) 0.0167(9) 0.0207(9) 0.0002(7) -0.0005(7) 0.0041(7)
B2 0.0198(9) 0.0214(9) 0.0178(9) -0.0003(7) -0.0029(8) -0.0043(7)
O1 0.0169(6) 0.0192(6) 0.0215(6) 0.0028(5) -0.0022(5) -0.0023(5)
O2 0.0209(6) 0.0148(5) 0.0216(6) -0.0022(5) 0.0038(5) 0.0007(5)
O3 0.0196(6) 0.0140(5) 0.0224(6) -0.0023(4) 0.0054(5) 0.0018(5)
O4 0.0191(6) 0.0196(6) 0.0287(7) -0.0014(5) -0.0039(5) -0.0020(5)
O5 0.0196(6) 0.0133(5) 0.0258(6) -0.0006(4) -0.0008(5) -0.0005(5)
O6 0.0211(6) 0.0203(6) 0.0298(7) -0.0027(5) -0.0022(6) 0.0020(5)

loop_
_atom_type_symbol
_atom_type_description
_atom_type_scat_dispersion_real
_atom_type_scat_dispersion_imag
_atom_type_scat_source
C C 0.0033 0.0016 'International Tables Vol C Tables 4.2.6.8 and 6.1.1.4'
H H 0 0 'International Tables Vol C Tables 4.2.6.8 and 6.1.1.4'
B B 0.0013 0.0007 'International Tables Vol C Tables 4.2.6.8 and 6.1.1.4'
O O 0.0106 0.006 'International Tables Vol C Tables 4.2.6.8 and 6.1.1.4'

loop_
_geom_angle_atom_site_label_1
_geom_angle_atom_site_label_2
_geom_angle_atom_site_label_3
_geom_angle
O1 C1 C5 108.50(12)
O1 C1 C2 103.08(13)
C5 C1 C2 115.33(13)
O1 C1 H1 109.9
C5 C1 H1 109.9
C2 C1 H1 109.9
O3 C2 C3 107.17(13)
O3 C2 C1 111.66(12)
C3 C2 C1 102.73(13)
O3 C2 H2 111.6
C3 C2 H2 111.6
C1 C2 H2 111.6
O5 C3 C2 110.59(13)
O5 C3 C4 104.82(12)
C2 C3 C4 104.08(13)
O5 C3 H3 112.3
C2 C3 H3 112.3
C4 C3 H3 112.3
O1 C4 O4 111.03(13)
O1 C4 C3 106.55(13)
O4 C4 C3 105.13(13)
O1 C4 H4 111.3
O4 C4 H4 111.3
C3 C4 H4 111.3
O2 C5 C1 110.95(13)
O2 C5 C6 110.20(13)
C1 C5 C6 112.73(14)
O2 C5 H5 107.6
C1 C5 H5 107.6
C6 C5 H5 107.6
O6 C6 C5 113.08(14)
O6 C6 H6A 109
C5 C6 H6A 109
O6 C6 H6B 109
C5 C6 H6B 109
H6A C6 H6B 107.8
C12 C7 C8 117.93(15)
C12 C7 B1 120.85(15)
C8 C7 B1 121.22(15)
C9 C8 C7 120.94(16)
C9 C8 H8 119.5
C7 C8 H8 119.5
C10 C9 C8 120.02(17)
C10 C9 H9 120
C8 C9 H9 120
C9 C10 C11 120.13(16)
C9 C10 H10 119.9
C11 C10 H10 119.9
C10 C11 C12 119.79(16)
C10 C11 H11 120.1
C12 C11 H11 120.1
C11 C12 C7 121.19(16)
C11 C12 H12 119.4
C7 C12 H12 119.4
C14 C13 C18 118.57(17)
C14 C13 B2 121.94(15)
C18 C13 B2 119.48(16)
C15 C14 C13 120.53(18)
C15 C14 H14 119.7
C13 C14 H14 119.7
C16 C15 C14 120.0(2)
C16 C15 H15 120
C14 C15 H15 120
C17 C16 C15 120.36(19)
C17 C16 H16 119.8
C15 C16 H16 119.8
C16 C17 C18 119.81(18)
C16 C17 H17 120.1
C18 C17 H17 120.1
C17 C18 C13 120.75(19)
C17 C18 H18 119.6
C13 C18 H18 119.6
O2 B1 O3 123.70(15)
O2 B1 C7 119.44(15)
O3 B1 C7 116.86(15)
O4 B2 O5 113.57(15)
O4 B2 C13 122.64(15)
O5 B2 C13 123.72(16)
C4 O1 C1 109.01(12)
B1 O2 C5 121.15(13)
B1 O3 C2 121.66(13)
B2 O4 C4 108.22(13)
B2 O5 C3 107.44(13)
C6 O6 H6 109.5

loop_
_geom_bond_atom_site_label_1
_geom_bond_atom_site_label_2
_geom_bond_distance
C1 O1 1.4542(19)
C1 C5 1.519(2)
C1 C2 1.522(2)
C1 H1 1
C2 O3 1.4327(18)
C2 C3 1.519(2)
C2 H2 1
C3 O5 1.4392(19)
C3 C4 1.547(2)
C3 H3 1
C4 O1 1.420(2)
C4 O4 1.420(2)
C4 H4 1
C5 O2 1.4390(19)
C5 C6 1.520(2)
C5 H5 1
C6 O6 1.426(2)
C6 H6A 0.99
C6 H6B 0.99
C7 C12 1.399(2)
C7 C8 1.401(2)
C7 B1 1.564(2)
C8 C9 1.393(2)
C8 H8 0.95
C9 C10 1.382(3)
C9 H9 0.95
C10 C11 1.389(3)
C10 H10 0.95
C11 C12 1.390(2)
C11 H11 0.95
C12 H12 0.95
C13 C14 1.398(2)
C13 C18 1.401(2)
C13 B2 1.554(2)
C14 C15 1.389(3)
C14 H14 0.95
C15 C16 1.387(3)
C15 H15 0.95
C16 C17 1.383(3)
C16 H16 0.95
C17 C18 1.388(3)
C17 H17 0.95
C18 H18 0.95
B1 O2 1.358(2)
B1 O3 1.369(2)
B2 O4 1.371(2)
B2 O5 1.374(2)
O6 H6 0.84

loop_
_geom_hbond_atom_site_label_D
_geom_hbond_atom_site_label_H
_geom_hbond_atom_site_label_A
_geom_hbond_site_symmetry_A
_geom_hbond_distance_DH
_geom_hbond_distance_HA
_geom_hbond_distance_DA
_geom_hbond_angle_DHA
O6 H6 O1 3 0.84 2.00 2.8283(17) 168

loop_
_cod_related_entry_id
_cod_related_entry_database
_cod_related_entry_code
1 ChemSpider 21173292
